data_7220458
loop_
_publ_author_name
'Bing, Yingying'
'Yu, Meihui'
'ming, hu'

_publ_section_title
;
 Synthesis, structures, and properties of seven transition metal
 coordination polymers based on a long semirigid dicarboxylic acid ligand
;
_journal_name_full 'RSC Adv.'
_journal_paper_doi 10.1039/C5RA06012E
_journal_year 2015
_chemical_formula_sum 'C26 H17 Cu N O6'
_chemical_formula_weight 502.95
_chemical_name_systematic
; 
 ? 
;
_space_group_IT_number 2
_symmetry_cell_setting triclinic
_symmetry_space_group_name_Hall '-P 1'
_symmetry_space_group_name_H-M 'P -1'
_atom_sites_solution_hydrogens geom
_atom_sites_solution_primary direct
_atom_sites_solution_secondary difmap
_audit_creation_method SHELXL-97
_audit_update_record
;
2015-03-12 deposited with the CCDC.
2015-05-13 downloaded from the CCDC.
;
_cell_angle_alpha 114.559(13)
_cell_angle_beta 111.070(10)
_cell_angle_gamma 96.515(8)
_cell_formula_units_Z 2
_cell_length_a 10.6053(8)
_cell_length_b 11.1058(13)
_cell_length_c 12.1321(17)
_cell_measurement_reflns_used 1647
_cell_measurement_temperature 293(2)
_cell_measurement_theta_max 70.4440
_cell_measurement_theta_min 4.4840
_cell_volume 1153.1(3)
_computing_structure_refinement 'SHELXL-97 (Sheldrick, 1997)'
_computing_structure_solution 'SHELXS-97 (Sheldrick, 1990)'
_diffrn_ambient_temperature 293(2)
_diffrn_measured_fraction_theta_full 0.996
_diffrn_measured_fraction_theta_max 0.996
_diffrn_measurement_device_type 'Xcalibur, Eos, Gemini'
_diffrn_radiation_monochromator graphite
_diffrn_radiation_source 'Enhance (Cu) X-ray Source'
_diffrn_radiation_type CuK\a
_diffrn_radiation_wavelength 1.54184
_diffrn_reflns_av_R_equivalents 0.0451
_diffrn_reflns_av_sigmaI/netI 0.0752
_diffrn_reflns_limit_h_max 7
_diffrn_reflns_limit_h_min -12
_diffrn_reflns_limit_k_max 13
_diffrn_reflns_limit_k_min -13
_diffrn_reflns_limit_l_max 14
_diffrn_reflns_limit_l_min -14
_diffrn_reflns_number 6798
_diffrn_reflns_theta_full 67.25
_diffrn_reflns_theta_max 67.25
_diffrn_reflns_theta_min 4.49
_exptl_absorpt_coefficient_mu 1.702
_exptl_absorpt_correction_T_max 0.8901
_exptl_absorpt_correction_T_min 0.8619
_exptl_absorpt_correction_type multi-scan
_exptl_absorpt_process_details sadabs
_exptl_crystal_colour blue
_exptl_crystal_density_diffrn 1.449
_exptl_crystal_density_method 'not measured'
_exptl_crystal_description block
_exptl_crystal_F_000 514
_exptl_crystal_size_max 0.09
_exptl_crystal_size_mid 0.08
_exptl_crystal_size_min 0.07
_refine_diff_density_max 0.487
_refine_diff_density_min -0.321
_refine_diff_density_rms 0.064
_refine_ls_extinction_method none
_refine_ls_goodness_of_fit_ref 1.014
_refine_ls_hydrogen_treatment constr
_refine_ls_matrix_type full
_refine_ls_number_parameters 307
_refine_ls_number_reflns 4129
_refine_ls_number_restraints 0
_refine_ls_restrained_S_all 1.014
_refine_ls_R_factor_all 0.0741
_refine_ls_R_factor_gt 0.0500
_refine_ls_shift/su_max 0.001
_refine_ls_shift/su_mean 0.000
_refine_ls_structure_factor_coef Fsqd
_refine_ls_weighting_details 'calc w=1/[\s^2^(Fo^2^)+(0.0446P)^2^+0.0000P] where P=(Fo^2^+2Fc^2^)/3'
_refine_ls_weighting_scheme calc
_refine_ls_wR_factor_gt 0.1089
_refine_ls_wR_factor_ref 0.1237
_reflns_number_gt 3037
_reflns_number_total 4129
_reflns_threshold_expression >2sigma(I)
_cod_data_source_file c5ra06012e2.cif
_cod_data_source_block 6a
_cod_original_cell_volume 1153.1(2)
_cod_original_sg_symbol_H-M P-1
_cod_database_code 7220458

loop_
_symmetry_equiv_pos_as_xyz
'x, y, z'
'-x, -y, -z'

loop_
_atom_site_label
_atom_site_type_symbol
_atom_site_fract_x
_atom_site_fract_y
_atom_site_fract_z
_atom_site_U_iso_or_equiv
_atom_site_adp_type
_atom_site_occupancy
_atom_site_symmetry_multiplicity
_atom_site_calc_flag
_atom_site_refinement_flags
Cu1 Cu 1.10227(5) 0.44337(5) 0.49679(6) 0.03175(16) Uani 1 1 d .
N1 N 1.2450(3) 0.3167(3) 0.4950(3) 0.0386(7) Uani 1 1 d .
O1 O 0.9358(3) 0.2807(3) 0.3576(3) 0.0448(7) Uani 1 1 d .
O2 O 0.7594(3) 0.3728(2) 0.3643(3) 0.0422(6) Uani 1 1 d .
O3 O 0.4166(3) -0.2696(3) 0.0156(3) 0.0572(8) Uani 1 1 d .
O4 O 1.0676(3) 0.4149(3) 0.6344(3) 0.0438(7) Uani 1 1 d .
O5 O 0.8912(3) 0.5069(3) 0.6393(3) 0.0421(6) Uani 1 1 d .
O6 O 0.8843(3) 0.2046(3) 0.9797(3) 0.0562(8) Uani 1 1 d .
C1 C 0.8067(4) 0.2715(4) 0.3253(4) 0.0375(9) Uani 1 1 d .
C2 C 0.7030(4) 0.1280(4) 0.2372(4) 0.0392(9) Uani 1 1 d .
C3 C 0.7509(4) 0.0141(4) 0.1960(5) 0.0555(12) Uani 1 1 d .
H3 H 0.8468 0.0280 0.2178 0.067 Uiso 1 1 calc R
C4 C 0.6589(4) -0.1197(4) 0.1232(5) 0.0637(14) Uani 1 1 d .
H4 H 0.6926 -0.1955 0.0971 0.076 Uiso 1 1 calc R
C5 C 0.5160(4) -0.1403(4) 0.0893(4) 0.0472(10) Uani 1 1 d .
C6 C 0.4654(4) -0.0283(4) 0.1259(4) 0.0451(10) Uani 1 1 d .
H6 H 0.3690 -0.0422 0.1013 0.054 Uiso 1 1 calc R
C7 C 0.5592(4) 0.1049(4) 0.1995(4) 0.0437(10) Uani 1 1 d .
H7 H 0.5251 0.1806 0.2241 0.052 Uiso 1 1 calc R
C8 C 0.4627(4) -0.3839(4) 0.0093(4) 0.0454(10) Uani 1 1 d .
C9 C 0.5301(5) -0.3927(4) 0.1240(5) 0.0604(12) Uani 1 1 d .
H9 H 0.5494 -0.3198 0.2081 0.073 Uiso 1 1 calc R
C10 C 0.4301(5) -0.4901(5) -0.1154(5) 0.0560(11) Uani 1 1 d .
H10 H 0.3822 -0.4844 -0.1932 0.067 Uiso 1 1 calc R
C11 C 0.9727(4) 0.4412(4) 0.6717(4) 0.0399(9) Uani 1 1 d .
C12 C 0.9543(4) 0.3835(4) 0.7582(4) 0.0406(9) Uani 1 1 d .
C13 C 1.0341(5) 0.3014(5) 0.7877(5) 0.0539(12) Uani 1 1 d .
H13 H 1.1035 0.2876 0.7581 0.065 Uiso 1 1 calc R
C14 C 1.0132(5) 0.2390(5) 0.8605(5) 0.0555(12) Uani 1 1 d .
H14 H 1.0670 0.1829 0.8784 0.067 Uiso 1 1 calc R
C15 C 0.9120(4) 0.2612(4) 0.9058(4) 0.0443(10) Uani 1 1 d .
C16 C 0.8329(4) 0.3462(4) 0.8812(4) 0.0439(10) Uani 1 1 d .
H16 H 0.7658 0.3622 0.9138 0.053 Uiso 1 1 calc R
C17 C 0.8544(4) 0.4070(4) 0.8079(4) 0.0432(10) Uani 1 1 d .
H17 H 0.8016 0.4644 0.7915 0.052 Uiso 1 1 calc R
C18 C 0.9447(4) 0.1015(4) 0.9889(4) 0.0431(10) Uani 1 1 d .
C19 C 1.0544(5) 0.1345(5) 1.1095(5) 0.0536(11) Uani 1 1 d .
H19 H 1.0904 0.2243 1.1830 0.064 Uiso 1 1 calc R
C20 C 0.8890(5) -0.0308(5) 0.8801(5) 0.0534(11) Uani 1 1 d .
H20 H 0.8134 -0.0511 0.7994 0.064 Uiso 1 1 calc R
C21 C 1.2036(4) 0.1960(4) 0.4898(5) 0.0489(10) Uani 1 1 d .
H21 H 1.1151 0.1695 0.4859 0.059 Uiso 1 1 calc R
C22 C 1.2861(5) 0.1083(5) 0.4899(5) 0.0649(14) Uani 1 1 d .
H22 H 1.2524 0.0241 0.4847 0.078 Uiso 1 1 calc R
C23 C 1.4200(5) 0.1468(5) 0.4979(6) 0.0683(14) Uani 1 1 d .
C24 C 1.4612(5) 0.2714(5) 0.5032(6) 0.0710(15) Uani 1 1 d .
H24 H 1.5494 0.3017 0.5079 0.085 Uiso 1 1 calc R
C25 C 1.3719(5) 0.3509(4) 0.5016(5) 0.0559(12) Uani 1 1 d .
H25 H 1.4027 0.4351 0.5055 0.067 Uiso 1 1 calc R
C26 C 1.5177(7) 0.0572(7) 0.5000(10) 0.132(3) Uani 1 1 d .
H26 H 1.6044 0.0854 0.5012 0.158 Uiso 1 1 calc R

loop_
_atom_site_aniso_label
_atom_site_aniso_U_11
_atom_site_aniso_U_22
_atom_site_aniso_U_33
_atom_site_aniso_U_23
_atom_site_aniso_U_13
_atom_site_aniso_U_12
Cu1 0.0309(3) 0.0262(3) 0.0471(3) 0.0228(2) 0.0194(2) 0.0142(2)
N1 0.0384(18) 0.0339(17) 0.050(2) 0.0225(15) 0.0213(15) 0.0199(14)
O1 0.0336(15) 0.0318(14) 0.0599(18) 0.0186(13) 0.0168(13) 0.0089(11)
O2 0.0329(14) 0.0286(13) 0.0534(17) 0.0157(12) 0.0138(13) 0.0074(11)
O3 0.0364(15) 0.0331(15) 0.085(2) 0.0239(15) 0.0176(15) 0.0071(12)
O4 0.0483(16) 0.0524(17) 0.0623(18) 0.0433(15) 0.0348(15) 0.0278(13)
O5 0.0502(16) 0.0446(15) 0.0532(17) 0.0349(14) 0.0291(14) 0.0250(13)
O6 0.072(2) 0.068(2) 0.086(2) 0.0628(19) 0.0568(19) 0.0457(17)
C1 0.040(2) 0.0294(19) 0.044(2) 0.0209(18) 0.0170(18) 0.0110(16)
C2 0.034(2) 0.0297(19) 0.051(2) 0.0192(18) 0.0180(18) 0.0085(16)
C3 0.032(2) 0.033(2) 0.087(4) 0.021(2) 0.023(2) 0.0110(17)
C4 0.040(2) 0.029(2) 0.106(4) 0.022(2) 0.029(3) 0.0133(18)
C5 0.038(2) 0.031(2) 0.062(3) 0.020(2) 0.018(2) 0.0060(17)
C6 0.032(2) 0.038(2) 0.061(3) 0.021(2) 0.020(2) 0.0086(17)
C7 0.043(2) 0.031(2) 0.057(3) 0.0199(19) 0.023(2) 0.0178(17)
C8 0.034(2) 0.029(2) 0.060(3) 0.0164(19) 0.0168(19) 0.0037(16)
C9 0.068(3) 0.040(2) 0.051(3) 0.010(2) 0.019(2) 0.020(2)
C10 0.057(3) 0.049(3) 0.056(3) 0.028(2) 0.017(2) 0.017(2)
C11 0.042(2) 0.033(2) 0.047(2) 0.0223(18) 0.0189(19) 0.0128(17)
C12 0.041(2) 0.038(2) 0.054(3) 0.0294(19) 0.0247(19) 0.0167(17)
C13 0.062(3) 0.062(3) 0.083(3) 0.052(3) 0.054(3) 0.039(2)
C14 0.065(3) 0.068(3) 0.089(4) 0.062(3) 0.055(3) 0.046(2)
C15 0.048(2) 0.046(2) 0.062(3) 0.039(2) 0.031(2) 0.0211(19)
C16 0.044(2) 0.049(2) 0.060(3) 0.035(2) 0.032(2) 0.0250(19)
C17 0.044(2) 0.045(2) 0.060(3) 0.037(2) 0.026(2) 0.0247(18)
C18 0.046(2) 0.050(2) 0.060(3) 0.041(2) 0.031(2) 0.0222(19)
C19 0.059(3) 0.049(3) 0.058(3) 0.029(2) 0.027(2) 0.020(2)
C20 0.054(3) 0.066(3) 0.050(3) 0.037(2) 0.021(2) 0.025(2)
C21 0.042(2) 0.043(2) 0.074(3) 0.034(2) 0.029(2) 0.0237(19)
C22 0.068(3) 0.049(3) 0.100(4) 0.047(3) 0.041(3) 0.039(2)
C23 0.064(3) 0.064(3) 0.098(4) 0.045(3) 0.042(3) 0.048(3)
C24 0.049(3) 0.075(3) 0.122(5) 0.062(3) 0.048(3) 0.040(3)
C25 0.052(3) 0.049(3) 0.088(4) 0.045(3) 0.037(3) 0.029(2)
C26 0.110(5) 0.119(6) 0.280(10) 0.142(7) 0.131(6) 0.099(5)

loop_
_atom_type_symbol
_atom_type_description
_atom_type_scat_dispersion_real
_atom_type_scat_dispersion_imag
_atom_type_scat_source
C C 0.0181 0.0091 'International Tables Vol C Tables 4.2.6.8 and 6.1.1.4'
H H 0.0000 0.0000 'International Tables Vol C Tables 4.2.6.8 and 6.1.1.4'
O O 0.0492 0.0322 'International Tables Vol C Tables 4.2.6.8 and 6.1.1.4'
Cu Cu -1.9646 0.5888 'International Tables Vol C Tables 4.2.6.8 and 6.1.1.4'
N N 0.0311 0.0180 'International Tables Vol C Tables 4.2.6.8 and 6.1.1.4'

loop_
_geom_angle_atom_site_label_1
_geom_angle_atom_site_label_2
_geom_angle_atom_site_label_3
_geom_angle
_geom_angle_site_symmetry_1
_geom_angle_site_symmetry_3
O1 Cu1 O2 168.27(11) . 2_766
O1 Cu1 O5 90.98(12) . 2_766
O2 Cu1 O5 87.33(11) 2_766 2_766
O1 Cu1 O4 88.04(12) . .
O2 Cu1 O4 91.26(12) 2_766 .
O5 Cu1 O4 168.28(10) 2_766 .
O1 Cu1 N1 92.20(11) . .
O2 Cu1 N1 99.52(11) 2_766 .
O5 Cu1 N1 100.49(11) 2_766 .
O4 Cu1 N1 91.22(11) . .
O1 Cu1 Cu1 79.87(8) . 2_766
O2 Cu1 Cu1 88.49(8) 2_766 2_766
O5 Cu1 Cu1 88.93(8) 2_766 2_766
O4 Cu1 Cu1 79.40(8) . 2_766
N1 Cu1 Cu1 167.85(8) . 2_766
C25 N1 C21 116.5(3) . .
C25 N1 Cu1 125.4(3) . .
C21 N1 Cu1 118.1(3) . .
C1 O1 Cu1 128.0(3) . .
C1 O2 Cu1 117.7(2) . 2_766
C5 O3 C8 118.5(3) . .
C11 O4 Cu1 128.1(2) . .
C11 O5 Cu1 117.2(2) . 2_766
C15 O6 C18 117.8(3) . .
O1 C1 O2 125.3(3) . .
O1 C1 C2 116.5(3) . .
O2 C1 C2 118.1(3) . .
C3 C2 C7 118.5(3) . .
C3 C2 C1 119.9(3) . .
C7 C2 C1 121.6(3) . .
C4 C3 C2 121.1(4) . .
C3 C4 C5 119.4(4) . .
O3 C5 C6 116.2(3) . .
O3 C5 C4 123.4(4) . .
C6 C5 C4 120.4(4) . .
C5 C6 C7 119.4(4) . .
C6 C7 C2 121.2(4) . .
C10 C8 C9 121.1(4) . .
C10 C8 O3 117.7(4) . .
C9 C8 O3 121.0(4) . .
C8 C9 C10 120.3(4) . 2_645
C8 C10 C9 118.5(4) . 2_645
O5 C11 O4 126.0(3) . .
O5 C11 C12 118.1(3) . .
O4 C11 C12 115.9(3) . .
C13 C12 C17 118.2(3) . .
C13 C12 C11 120.1(4) . .
C17 C12 C11 121.6(3) . .
C12 C13 C14 121.6(4) . .
C15 C14 C13 119.1(4) . .
C14 C15 O6 123.4(3) . .
C14 C15 C16 120.8(4) . .
O6 C15 C16 115.9(3) . .
C17 C16 C15 119.4(4) . .
C16 C17 C12 120.8(3) . .
C19 C18 C20 121.6(4) . .
C19 C18 O6 118.5(4) . .
C20 C18 O6 119.9(4) . .
C18 C19 C20 118.4(4) . 2_757
C18 C20 C19 120.0(4) . 2_757
N1 C21 C22 123.1(4) . .
C21 C22 C23 119.5(4) . .
C24 C23 C22 116.8(4) . .
C24 C23 C26 120.4(5) . .
C22 C23 C26 122.8(5) . .
C25 C24 C23 119.6(4) . .
N1 C25 C24 124.6(4) . .
C26 C26 C23 120.9(7) 2_856 .

loop_
_geom_bond_atom_site_label_1
_geom_bond_atom_site_label_2
_geom_bond_distance
_geom_bond_site_symmetry_2
Cu1 O1 1.957(3) .
Cu1 O2 1.960(2) 2_766
Cu1 O5 1.967(2) 2_766
Cu1 O4 1.969(2) .
Cu1 N1 2.180(3) .
Cu1 Cu1 2.6368(10) 2_766
N1 C25 1.320(5) .
N1 C21 1.330(5) .
O1 C1 1.260(4) .
O2 C1 1.264(4) .
O2 Cu1 1.960(2) 2_766
O3 C5 1.372(4) .
O3 C8 1.394(5) .
O4 C11 1.259(4) .
O5 C11 1.254(4) .
O5 Cu1 1.967(2) 2_766
O6 C15 1.378(4) .
O6 C18 1.398(4) .
C1 C2 1.495(5) .
C2 C3 1.381(5) .
C2 C7 1.383(5) .
C3 C4 1.379(5) .
C4 C5 1.383(5) .
C5 C6 1.377(5) .
C6 C7 1.380(5) .
C8 C10 1.359(6) .
C8 C9 1.368(6) .
C9 C10 1.388(6) 2_645
C10 C9 1.388(6) 2_645
C11 C12 1.493(5) .
C12 C13 1.380(5) .
C12 C17 1.395(5) .
C13 C14 1.387(5) .
C14 C15 1.373(5) .
C15 C16 1.386(5) .
C16 C17 1.382(5) .
C18 C19 1.365(6) .
C18 C20 1.371(6) .
C19 C20 1.388(6) 2_757
C20 C19 1.388(6) 2_757
C21 C22 1.381(5) .
C22 C23 1.392(6) .
C23 C24 1.371(6) .
C23 C26 1.517(6) .
C24 C25 1.367(6) .
C26 C26 1.283(11) 2_856
